data_7046322
loop_
_publ_author_name
'Niu, Haoyu'
'Mangan, Robert J.'
'Protchenko, Andrey V.'
'Phillips, Nicholas'
'Unkrig, Wiebke'
'Friedmann, Christian'
'Kolychev, Eugene L.'
'Tirfoin, R\'emi'
'Hicks, Jamie'
'Aldridge, Simon'

_publ_section_title
;
 Experimental and quantum chemical studies of anionic analogues of
 N-heterocyclic carbenes.
;
_journal_issue 22
_journal_name_full 'Dalton transactions (Cambridge, England : 2003)'
_journal_page_first 7445
_journal_page_last 7455
_journal_paper_doi 10.1039/c8dt01661e
_journal_volume 47
_journal_year 2018
_chemical_formula_moiety 'C52 H72 Au2 B2 N4'
_chemical_formula_sum 'C52 H72 Au2 B2 N4'
_chemical_formula_weight 1168.68
_space_group_crystal_system orthorhombic
_space_group_IT_number 56
_space_group_name_Hall '-P 2ab 2ac'
_space_group_name_H-M_alt 'P c c n'
_symmetry_space_group_name_Hall '-P 2ab 2ac'
_symmetry_space_group_name_H-M 'P c c n'
_atom_sites_solution_hydrogens geom
_audit_creation_method SHELXL-2014/7
_audit_update_record
;
2018-04-19 deposited with the CCDC.
2018-05-11 downloaded from the CCDC.
;
_cell_angle_alpha 90
_cell_angle_beta 90
_cell_angle_gamma 90
_cell_formula_units_Z 4
_cell_length_a 15.6380(4)
_cell_length_b 18.9977(5)
_cell_length_c 16.7378(4)
_cell_measurement_reflns_used 9504
_cell_measurement_temperature 200(2)
_cell_measurement_theta_max 76.0730
_cell_measurement_theta_min 4.4740
_cell_volume 4972.6(2)
_computing_cell_refinement 'CrysAlisPro 1.171.38.43b (Rigaku OD, 2015)'
_computing_data_collection 'CrysAlisPro 1.171.38.43b (Rigaku OD, 2015)'
_computing_data_reduction 'CrysAlisPro 1.171.38.43b (Rigaku OD, 2015)'
_computing_structure_refinement 'SHELXL-2014/7 (Sheldrick, 2014)'
_computing_structure_solution 'SHELXT-2014/7 (Sheldrick, 2014)'
_diffrn_ambient_temperature 200(2)
_diffrn_detector_area_resol_mean 10.5035
_diffrn_measured_fraction_theta_full 1.000
_diffrn_measured_fraction_theta_max 0.995
_diffrn_measurement_device_type 'SuperNova, Dual, Cu at zero, Atlas'
_diffrn_measurement_method '\w scans'
_diffrn_radiation_type CuK\a
_diffrn_radiation_wavelength 1.54184
_diffrn_reflns_av_R_equivalents 0.0573
_diffrn_reflns_av_unetI/netI 0.0285
_diffrn_reflns_Laue_measured_fraction_full 1.000
_diffrn_reflns_Laue_measured_fraction_max 0.995
_diffrn_reflns_limit_h_max 17
_diffrn_reflns_limit_h_min -19
_diffrn_reflns_limit_k_max 21
_diffrn_reflns_limit_k_min -23
_diffrn_reflns_limit_l_max 16
_diffrn_reflns_limit_l_min -21
_diffrn_reflns_number 44484
_diffrn_reflns_point_group_measured_fraction_full 1.000
_diffrn_reflns_point_group_measured_fraction_max 0.995
_diffrn_reflns_theta_full 67.684
_diffrn_reflns_theta_max 76.512
_diffrn_reflns_theta_min 3.661
_diffrn_source 'micro-focus sealed X-ray tube'
_exptl_absorpt_coefficient_mu 11.205
_exptl_absorpt_correction_T_max 1.00000
_exptl_absorpt_correction_T_min 0.72968
_exptl_absorpt_correction_type multi-scan
_exptl_absorpt_process_details
;
CrysAlisPro 1.171.38.43b (Rigaku Oxford Diffraction, 2015)
Empirical absorption correction using spherical harmonics,
 implemented in SCALE3 ABSPACK scaling algorithm.
;
_exptl_crystal_colour 'pale yellow'
_exptl_crystal_density_diffrn 1.561
_exptl_crystal_description block
_exptl_crystal_F_000 2320
_exptl_crystal_size_max 0.080
_exptl_crystal_size_mid 0.060
_exptl_crystal_size_min 0.030
_refine_diff_density_max 0.506
_refine_diff_density_min -1.102
_refine_diff_density_rms 0.069
_refine_ls_extinction_method none
_refine_ls_goodness_of_fit_ref 1.014
_refine_ls_hydrogen_treatment constr
_refine_ls_matrix_type full
_refine_ls_number_parameters 304
_refine_ls_number_reflns 5197
_refine_ls_number_restraints 12
_refine_ls_restrained_S_all 1.016
_refine_ls_R_factor_all 0.0469
_refine_ls_R_factor_gt 0.0315
_refine_ls_shift/su_max 0.001
_refine_ls_shift/su_mean 0.000
_refine_ls_structure_factor_coef Fsqd
_refine_ls_weighting_details 'w=1/[\s^2^(Fo^2^)+(0.0250P)^2^+5.6363P] where P=(Fo^2^+2Fc^2^)/3'
_refine_ls_weighting_scheme calc
_refine_ls_wR_factor_gt 0.0660
_refine_ls_wR_factor_ref 0.0726
_reflns_Friedel_coverage 0.000
_reflns_number_gt 4057
_reflns_number_total 5197
_reflns_threshold_expression 'I > 2\s(I)'
_cod_data_source_file c8dt01661e2.cif
_cod_data_source_block 052apjh17
_cod_depositor_comments 'Adding full bibliography for 7046314--7046326.cif.'
_cod_database_code 7046322
_shelx_shelxl_version_number 2014/7
_shelx_space_group_comment
;
The symmetry employed for this shelxl refinement is uniquely defined
by the following loop, which should always be used as a source of
symmetry information in preference to the above space-group names.
They are only intended as comments.
;
_shelx_estimated_absorpt_t_min 0.468
_shelx_estimated_absorpt_t_max 0.730

loop_
_space_group_symop_operation_xyz
'x, y, z'
'-x+1/2, -y+1/2, z'
'x+1/2, -y, -z+1/2'
'-x, y+1/2, -z+1/2'
'-x, -y, -z'
'x-1/2, y-1/2, -z'
'-x-1/2, y, z-1/2'
'x, -y-1/2, z-1/2'

loop_
_atom_site_label
_atom_site_type_symbol
_atom_site_fract_x
_atom_site_fract_y
_atom_site_fract_z
_atom_site_U_iso_or_equiv
_atom_site_adp_type
_atom_site_occupancy
_atom_site_site_symmetry_order
_atom_site_calc_flag
_atom_site_refinement_flags_posn
_atom_site_refinement_flags_adp
_atom_site_refinement_flags_occupancy
_atom_site_disorder_assembly
_atom_site_disorder_group
Au1 Au 0.04839(2) 0.44464(2) 0.95707(2) 0.04223(13) Uani 0.5829(11) 1 d . . P A 1
Au1A Au 0.03077(2) 0.47272(2) 0.91884(4) 0.04298(19) Uani 0.4171(11) 1 d . . P A 2
N1 N -0.07285(16) 0.34049(13) 0.86676(16) 0.0338(6) Uani 1 1 d . . . . .
N2 N -0.14159(16) 0.39647(13) 0.96628(15) 0.0324(5) Uani 1 1 d . . . . .
C1 C -0.00996(19) 0.31664(16) 0.81058(19) 0.0327(6) Uani 1 1 d . . . . .
C2 C 0.0515(2) 0.26803(17) 0.83563(19) 0.0371(7) Uani 1 1 d . . . . .
C3 C 0.1178(2) 0.2509(2) 0.7834(2) 0.0442(8) Uani 1 1 d . . . . .
H3 H 0.1608 0.2187 0.7999 0.053 Uiso 1 1 calc R U . . .
C4 C 0.1217(2) 0.27988(19) 0.7082(2) 0.0465(8) Uani 1 1 d . . . . .
H4 H 0.1675 0.2682 0.6733 0.056 Uiso 1 1 calc R U . . .
C5 C 0.0589(2) 0.32599(19) 0.6835(2) 0.0472(8) Uani 1 1 d . . . . .
H5 H 0.0617 0.3453 0.6312 0.057 Uiso 1 1 calc R U . . .
C6 C -0.0086(2) 0.34487(17) 0.7335(2) 0.0385(7) Uani 1 1 d . . . . .
C7 C -0.0770(3) 0.3960(2) 0.7052(3) 0.0555(10) Uani 1 1 d . . . . .
H7 H -0.1297 0.3863 0.7372 0.067 Uiso 1 1 calc R U . . .
C8 C -0.0503(4) 0.4719(2) 0.7232(4) 0.097(2) Uani 1 1 d . . . . .
H8A H -0.0362 0.4763 0.7801 0.146 Uiso 1 1 calc R U . . .
H8B H -0.0976 0.5038 0.7102 0.146 Uiso 1 1 calc R U . . .
H8C H -0.0002 0.4842 0.6910 0.146 Uiso 1 1 calc R U . . .
C9 C -0.1006(4) 0.3867(4) 0.6176(3) 0.0915(19) Uani 1 1 d . . . . .
H9A H -0.0524 0.4013 0.5840 0.137 Uiso 1 1 calc R U . . .
H9B H -0.1507 0.4157 0.6052 0.137 Uiso 1 1 calc R U . . .
H9C H -0.1139 0.3371 0.6073 0.137 Uiso 1 1 calc R U . . .
C10 C 0.0477(3) 0.2335(2) 0.9179(2) 0.0536(9) Uani 1 1 d . . . . .
H10 H -0.0016 0.2544 0.9477 0.064 Uiso 1 1 calc R U . . .
C11 C 0.1281(4) 0.2468(4) 0.9657(3) 0.0887(17) Uani 1 1 d . . . . .
H11A H 0.1772 0.2265 0.9377 0.133 Uiso 1 1 calc R U . . .
H11B H 0.1226 0.2249 1.0185 0.133 Uiso 1 1 calc R U . . .
H11C H 0.1365 0.2976 0.9720 0.133 Uiso 1 1 calc R U . . .
C12 C 0.0321(4) 0.1548(3) 0.9102(3) 0.0881(17) Uani 1 1 d . . . . .
H12A H -0.0242 0.1466 0.8862 0.132 Uiso 1 1 calc R U . . .
H12B H 0.0340 0.1330 0.9633 0.132 Uiso 1 1 calc R U . . .
H12C H 0.0763 0.1339 0.8762 0.132 Uiso 1 1 calc R U . . .
C13 C -0.1527(2) 0.31039(17) 0.8770(2) 0.0396(7) Uani 1 1 d . . . . .
H13 H -0.1748 0.2721 0.8468 0.048 Uiso 1 1 calc R U . . .
C14 C -0.1943(2) 0.34363(18) 0.9362(2) 0.0422(8) Uani 1 1 d . . . . .
H14 H -0.2503 0.3329 0.9545 0.051 Uiso 1 1 calc R U . . .
C15 C -0.16837(19) 0.44428(16) 1.02750(17) 0.0329(6) Uani 1 1 d . . . . .
C16 C -0.2069(3) 0.5079(2) 1.0051(2) 0.0494(9) Uani 1 1 d . . . . .
C17 C -0.2316(3) 0.5543(2) 1.0665(2) 0.0606(12) Uani 1 1 d . . . . .
H17 H -0.2576 0.5979 1.0526 0.073 Uiso 1 1 calc R U . . .
C18 C -0.2196(2) 0.53886(18) 1.1444(2) 0.0444(8) Uani 1 1 d . . . . .
H18 H -0.2377 0.5709 1.1846 0.053 Uiso 1 1 calc R U . . .
C19 C -0.1812(3) 0.4769(2) 1.1650(2) 0.0525(9) Uani 1 1 d . . . . .
H19 H -0.1723 0.4667 1.2200 0.063 Uiso 1 1 calc R U . . .
C20 C -0.1545(2) 0.42820(18) 1.1077(2) 0.0425(8) Uani 1 1 d . . . . .
C21 C -0.1230(5) 0.3535(6) 1.1307(5) 0.049(2) Uani 0.6 1 d D . P B 1
H21 H -0.1340 0.3210 1.0848 0.059 Uiso 0.6 1 calc R U P B 1
C22 C -0.1632(5) 0.3222(4) 1.2050(5) 0.077(3) Uani 0.6 1 d D . P B 1
H22A H -0.1382 0.2758 1.2155 0.116 Uiso 0.6 1 calc R U P B 1
H22B H -0.2250 0.3174 1.1970 0.116 Uiso 0.6 1 calc R U P B 1
H22C H -0.1524 0.3532 1.2507 0.116 Uiso 0.6 1 calc R U P B 1
C23 C -0.0265(5) 0.3612(5) 1.1411(7) 0.099(3) Uani 0.6 1 d D U P B 1
H23D H -0.0147 0.3903 1.1881 0.149 Uiso 0.6 1 calc R U P B 1
H23E H -0.0022 0.3837 1.0935 0.149 Uiso 0.6 1 calc R U P B 1
H23F H -0.0008 0.3146 1.1483 0.149 Uiso 0.6 1 calc R U P B 1
C24 C -0.2293(3) 0.5241(2) 0.9190(2) 0.0666(13) Uani 1 1 d . . . . .
H24 H -0.1956 0.4916 0.8841 0.080 Uiso 1 1 calc R U . . .
C25 C -0.3240(4) 0.5090(3) 0.9053(3) 0.0859(17) Uani 1 1 d . . . . .
H25A H -0.3355 0.4591 0.9154 0.129 Uiso 1 1 calc R U . . .
H25B H -0.3391 0.5204 0.8499 0.129 Uiso 1 1 calc R U . . .
H25C H -0.3584 0.5378 0.9417 0.129 Uiso 1 1 calc R U . . .
C26 C -0.2084(4) 0.5994(3) 0.8943(3) 0.0782(15) Uani 1 1 d . . . . .
H26A H -0.2240 0.6065 0.8382 0.117 Uiso 1 1 calc R U . . .
H26B H -0.1470 0.6079 0.9011 0.117 Uiso 1 1 calc R U . . .
H26C H -0.2406 0.6323 0.9279 0.117 Uiso 1 1 calc R U . . .
C21A C -0.1032(8) 0.3659(8) 1.1325(7) 0.037(3) Uiso 0.4 1 d D . P B 2
H21A H -0.0691 0.3494 1.0856 0.044 Uiso 0.4 1 calc R U P B 2
C22A C -0.1724(7) 0.3108(7) 1.1506(8) 0.074(3) Uiso 0.4 1 d D . P B 2
H22D H -0.2086 0.3275 1.1945 0.111 Uiso 0.4 1 calc R U P B 2
H22E H -0.1452 0.2663 1.1659 0.111 Uiso 0.4 1 calc R U P B 2
H22F H -0.2076 0.3034 1.1029 0.111 Uiso 0.4 1 calc R U P B 2
C23A C -0.0434(6) 0.3730(6) 1.2038(6) 0.055(2) Uiso 0.4 1 d D . P B 2
H23A H 0.0014 0.4073 1.1915 0.082 Uiso 0.4 1 calc R U P B 2
H23B H -0.0173 0.3273 1.2155 0.082 Uiso 0.4 1 calc R U P B 2
H23C H -0.0760 0.3890 1.2505 0.082 Uiso 0.4 1 calc R U P B 2
B1 B -0.0625(2) 0.3952(2) 0.9245(2) 0.0404(8) Uani 1 1 d . . . . .

loop_
_atom_site_aniso_label
_atom_site_aniso_U_11
_atom_site_aniso_U_22
_atom_site_aniso_U_33
_atom_site_aniso_U_23
_atom_site_aniso_U_13
_atom_site_aniso_U_12
Au1 0.04027(15) 0.0509(2) 0.03553(17) -0.00704(16) -0.00218(12) -0.01659(14)
Au1A 0.03430(18) 0.0279(2) 0.0668(4) -0.0063(2) -0.00256(19) -0.00482(14)
N1 0.0304(13) 0.0332(13) 0.0379(14) -0.0109(11) 0.0036(10) -0.0046(10)
N2 0.0304(12) 0.0291(12) 0.0377(14) -0.0082(10) 0.0025(11) 0.0001(10)
C1 0.0283(14) 0.0302(15) 0.0397(16) -0.0083(12) 0.0025(12) -0.0027(11)
C2 0.0363(16) 0.0389(17) 0.0361(16) -0.0072(13) -0.0017(13) 0.0019(13)
C3 0.0365(17) 0.0453(19) 0.051(2) -0.0046(16) 0.0027(15) 0.0082(15)
C4 0.0393(18) 0.047(2) 0.054(2) -0.0032(16) 0.0150(16) 0.0044(15)
C5 0.051(2) 0.0449(19) 0.0457(19) 0.0089(15) 0.0136(16) 0.0038(16)
C6 0.0366(17) 0.0336(16) 0.0452(19) -0.0009(13) 0.0061(14) 0.0007(13)
C7 0.049(2) 0.056(2) 0.061(2) 0.0167(19) 0.0122(18) 0.0131(18)
C8 0.083(4) 0.046(3) 0.164(6) 0.029(3) 0.018(4) 0.018(3)
C9 0.077(4) 0.135(5) 0.062(3) 0.028(3) 0.001(3) 0.046(4)
C10 0.056(2) 0.066(3) 0.0386(19) 0.0032(17) -0.0015(18) 0.0157(19)
C11 0.090(4) 0.117(5) 0.059(3) 0.006(3) -0.030(3) -0.002(4)
C12 0.121(5) 0.076(3) 0.067(3) 0.027(3) 0.003(3) -0.009(3)
C13 0.0351(16) 0.0354(17) 0.0483(19) -0.0126(14) 0.0006(14) -0.0084(13)
C14 0.0306(16) 0.0420(18) 0.054(2) -0.0112(15) 0.0082(14) -0.0069(13)
C15 0.0320(14) 0.0333(15) 0.0335(16) -0.0046(12) 0.0027(11) 0.0010(12)
C16 0.067(2) 0.045(2) 0.0366(18) 0.0002(15) 0.0063(17) 0.0220(17)
C17 0.090(3) 0.043(2) 0.049(2) 0.0003(17) 0.012(2) 0.031(2)
C18 0.0466(19) 0.042(2) 0.0443(19) -0.0147(14) 0.0102(15) 0.0024(14)
C19 0.066(2) 0.057(2) 0.0341(18) -0.0094(16) -0.0045(17) 0.0137(19)
C20 0.0479(19) 0.0386(18) 0.0410(18) -0.0029(14) -0.0026(14) 0.0094(14)
C21 0.054(6) 0.040(5) 0.053(4) 0.009(3) -0.006(4) 0.002(4)
C22 0.096(7) 0.058(5) 0.078(6) 0.025(4) 0.021(5) 0.014(4)
C23 0.070(6) 0.058(5) 0.169(10) 0.028(6) -0.011(6) 0.017(4)
C24 0.094(3) 0.066(3) 0.040(2) 0.0011(19) 0.000(2) 0.041(3)
C25 0.116(5) 0.083(4) 0.058(3) -0.006(3) -0.025(3) 0.007(3)
C26 0.092(4) 0.090(4) 0.052(3) 0.026(2) -0.004(2) 0.020(3)
B1 0.0331(18) 0.0383(19) 0.050(2) -0.0171(16) 0.0066(16) -0.0086(15)

loop_
_atom_type_symbol
_atom_type_description
_atom_type_scat_dispersion_real
_atom_type_scat_dispersion_imag
_atom_type_scat_source
C C 0.0181 0.0091 'International Tables Vol C Tables 4.2.6.8 and 6.1.1.4'
H H 0.0000 0.0000 'International Tables Vol C Tables 4.2.6.8 and 6.1.1.4'
B B 0.0090 0.0039 'International Tables Vol C Tables 4.2.6.8 and 6.1.1.4'
N N 0.0311 0.0180 'International Tables Vol C Tables 4.2.6.8 and 6.1.1.4'
Au Au -4.4197 7.2980 'International Tables Vol C Tables 4.2.6.8 and 6.1.1.4'

loop_
_geom_angle_atom_site_label_1
_geom_angle_atom_site_label_2
_geom_angle_atom_site_label_3
_geom_angle
_geom_angle_site_symmetry_3
B1 Au1 Au1 91.25(11) 5_567
B1 Au1A Au1A 88.77(11) 5_567
C13 N1 B1 108.6(3) .
C13 N1 C1 124.7(3) .
B1 N1 C1 126.6(3) .
C14 N2 B1 109.0(3) .
C14 N2 C15 122.9(3) .
B1 N2 C15 128.1(3) .
C6 C1 C2 121.3(3) .
C6 C1 N1 119.7(3) .
C2 C1 N1 118.9(3) .
C3 C2 C1 118.5(3) .
C3 C2 C10 119.7(3) .
C1 C2 C10 121.8(3) .
C4 C3 C2 120.9(3) .
C3 C4 C5 119.8(3) .
C4 C5 C6 121.5(3) .
C5 C6 C1 117.9(3) .
C5 C6 C7 120.6(3) .
C1 C6 C7 121.5(3) .
C9 C7 C6 113.4(4) .
C9 C7 C8 111.4(5) .
C6 C7 C8 110.4(4) .
C11 C10 C12 110.0(4) .
C11 C10 C2 111.9(4) .
C12 C10 C2 110.7(3) .
C14 C13 N1 109.5(3) .
C13 C14 N2 108.6(3) .
C20 C15 C16 120.9(3) .
C20 C15 N2 120.3(3) .
C16 C15 N2 118.7(3) .
C15 C16 C17 117.5(3) .
C15 C16 C24 122.0(3) .
C17 C16 C24 120.2(3) .
C18 C17 C16 122.0(4) .
C17 C18 C19 119.5(3) .
C18 C19 C20 121.9(3) .
C15 C20 C19 118.0(3) .
C15 C20 C21A 121.8(6) .
C19 C20 C21A 119.7(6) .
C15 C20 C21 119.3(4) .
C19 C20 C21 122.0(4) .
C22 C21 C23 110.8(6) .
C22 C21 C20 115.5(7) .
C23 C21 C20 104.7(7) .
C16 C24 C26 113.5(4) .
C16 C24 C25 109.2(4) .
C26 C24 C25 110.1(4) .
C20 C21A C23A 118.6(10) .
C20 C21A C22A 102.6(10) .
C23A C21A C22A 109.8(7) .
N2 B1 N1 104.3(3) .
N2 B1 Au1 126.8(2) .
N1 B1 Au1 127.6(3) .
N2 B1 Au1A 128.5(2) .
N1 B1 Au1A 124.4(3) .

loop_
_geom_bond_atom_site_label_1
_geom_bond_atom_site_label_2
_geom_bond_distance
_geom_bond_site_symmetry_2
Au1 B1 2.046(4) .
Au1 Au1 2.9630(7) 5_567
Au1A B1 2.074(4) .
Au1A Au1A 3.0630(11) 5_567
N1 C13 1.385(4) .
N1 B1 1.429(4) .
N1 C1 1.434(4) .
N2 C14 1.393(4) .
N2 B1 1.421(5) .
N2 C15 1.432(4) .
C1 C6 1.397(5) .
C1 C2 1.398(5) .
C2 C3 1.395(5) .
C2 C10 1.526(5) .
C3 C4 1.375(5) .
C4 C5 1.379(5) .
C5 C6 1.394(5) .
C6 C7 1.521(5) .
C7 C9 1.522(7) .
C7 C8 1.530(7) .
C10 C11 1.512(6) .
C10 C12 1.521(7) .
C13 C14 1.343(5) .
C15 C20 1.393(5) .
C15 C16 1.401(5) .
C16 C17 1.409(5) .
C16 C24 1.515(5) .
C17 C18 1.351(5) .
C18 C19 1.365(5) .
C19 C20 1.398(5) .
C20 C21A 1.490(15) .
C20 C21 1.551(10) .
C21 C22 1.515(7) .
C21 C23 1.525(7) .
C24 C26 1.526(7) .
C24 C25 1.526(8) .
C21A C23A 1.522(7) .
C21A C22A 1.535(7) .
